data_4110628
loop_
_publ_author_name
'Vadapalli Chandrasekhar'
'Ramachandran Azhakar'
'Venkatasubbaiah Krishnan'
'Arunachalampillai Athimoolam'
'Balasubramanian Murugesa Pandian'

_publ_section_title
;
 Cyclocarbophosphazene-Containing Tetrameric Assemblies Formed by the
 Mediation of P-O-P and P-O-Cu Linkages
;
_journal_name_full 'Journal of the American Chemical Society'
_journal_page_first 6802
_journal_page_last 6803
_journal_paper_doi 10.1021/ja061635m
_journal_volume 128
_journal_year 2006
_chemical_formula_sum 'C14.5 H17.5 Br Cu N8 O1.5 P'
_chemical_formula_weight 502.29
_chemical_name_systematic
; 
 ? 
;
_space_group_IT_number 84
_symmetry_cell_setting tetragonal
_symmetry_space_group_name_Hall '-P 4c'
_symmetry_space_group_name_H-M 'P 42/m'
_atom_sites_solution_hydrogens geom
_atom_sites_solution_primary direct
_atom_sites_solution_secondary difmap
_audit_creation_method SHELXTL
_cell_angle_alpha 90.00
_cell_angle_beta 90.00
_cell_angle_gamma 90.00
_cell_formula_units_Z 8
_cell_length_a 19.930(3)
_cell_length_b 19.930(3)
_cell_length_c 14.509(4)
_cell_measurement_temperature 100(2)
_cell_volume 5763(2)
_computing_cell_refinement 'Bruker SMART V5.628'
_computing_data_collection 'Bruker SMART V5.628'
_computing_data_reduction 'Bruker SAINT+ V6.45'
_computing_molecular_graphics 'Bruker SHELXTL'
_computing_publication_material 'Bruker SHELXTL'
_computing_structure_refinement 'Bruker SHELXTL'
_computing_structure_solution 'Bruker SAINT+ V6.45'
_diffrn_ambient_temperature 100(2)
_diffrn_measured_fraction_theta_full 0.996
_diffrn_measured_fraction_theta_max 0.996
_diffrn_measurement_device_type 'CCD area detector'
_diffrn_measurement_method 'phi and omega scans'
_diffrn_radiation_monochromator graphite
_diffrn_radiation_source 'fine-focus sealed tube'
_diffrn_radiation_type MoK\a
_diffrn_radiation_wavelength 0.71069
_diffrn_reflns_av_R_equivalents 0.0643
_diffrn_reflns_av_sigmaI/netI 0.0690
_diffrn_reflns_limit_h_max 26
_diffrn_reflns_limit_h_min -14
_diffrn_reflns_limit_k_max 26
_diffrn_reflns_limit_k_min -23
_diffrn_reflns_limit_l_max 19
_diffrn_reflns_limit_l_min -19
_diffrn_reflns_number 38544
_diffrn_reflns_theta_full 28.37
_diffrn_reflns_theta_max 28.37
_diffrn_reflns_theta_min 2.01
_exptl_absorpt_coefficient_mu 2.217
_exptl_absorpt_correction_type 'Bruker SADABS V2.10'
_exptl_crystal_colour blue
_exptl_crystal_density_diffrn 1.158
_exptl_crystal_description parallelopiped
_exptl_crystal_F_000 2012
_exptl_crystal_size_max .1
_exptl_crystal_size_mid .2
_exptl_crystal_size_min .1
_refine_diff_density_max 1.340
_refine_diff_density_min -0.509
_refine_diff_density_rms 0.105
_refine_ls_extinction_method none
_refine_ls_goodness_of_fit_ref 0.900
_refine_ls_hydrogen_treatment mixed
_refine_ls_matrix_type full
_refine_ls_number_parameters 280
_refine_ls_number_reflns 7474
_refine_ls_number_restraints 0
_refine_ls_restrained_S_all 0.900
_refine_ls_R_factor_all 0.1070
_refine_ls_R_factor_gt 0.0583
_refine_ls_shift/su_max 0.000
_refine_ls_shift/su_mean 0.000
_refine_ls_structure_factor_coef Fsqd
_refine_ls_weighting_details 'calc w=1/[\s^2^(Fo^2^)+(0.0917P)^2^+0.0000P] where P=(Fo^2^+2Fc^2^)/3'
_refine_ls_weighting_scheme calc
_refine_ls_wR_factor_gt 0.1482
_refine_ls_wR_factor_ref 0.1623
_reflns_number_gt 3730
_reflns_number_total 7474
_reflns_threshold_expression >2sigma(I)
_cod_data_source_file ja061635msi20060417_074324_2.cif
_cod_data_source_block compound4
_cod_original_cell_volume 5763(18)
_cod_original_formula_sum 'C14.50 H17.50 Br Cu N8 O1.50 P'
_cod_database_code 4110628

loop_
_symmetry_equiv_pos_as_xyz
'x, y, z'
'-x, -y, z'
'-y, x, z+1/2'
'y, -x, z+1/2'
'-x, -y, -z'
'x, y, -z'
'y, -x, -z-1/2'
'-y, x, -z-1/2'

loop_
_atom_site_label
_atom_site_type_symbol
_atom_site_fract_x
_atom_site_fract_y
_atom_site_fract_z
_atom_site_U_iso_or_equiv
_atom_site_adp_type
_atom_site_occupancy
_atom_site_symmetry_multiplicity
_atom_site_calc_flag
_atom_site_refinement_flags
Cu1 Cu 0.72632(3) 0.38926(3) 0.5000 0.0523(2) Uani 1 2 d S
Cu2 Cu 0.34601(3) 0.05932(3) 0.5000 0.0477(2) Uani 1 2 d S
Br1 Br 0.82256(4) 0.29606(4) 0.5000 0.0791(2) Uani 1 2 d S
Br2 Br 0.77997(4) 0.49712(4) 0.5000 0.0835(3) Uani 1 2 d S
P1 P 0.51011(7) 0.27568(6) 0.5000 0.0401(3) Uani 1 2 d S
P2 P 0.49970(7) 0.12737(7) 0.5000 0.0445(3) Uani 1 2 d S
N1 N 0.54774(16) 0.30495(16) 0.59201(19) 0.0471(7) Uani 1 1 d .
N2 N 0.6394(2) 0.3428(2) 0.5000 0.0452(10) Uani 1 2 d S
N3 N 0.64393(16) 0.35566(16) 0.3452(2) 0.0508(8) Uani 1 1 d .
N4 N 0.70576(16) 0.38369(16) 0.3636(2) 0.0519(8) Uani 1 1 d .
N5 N 0.53019(16) 0.09074(16) 0.4087(2) 0.0523(8) Uani 1 1 d .
N6 N 0.4019(2) -0.0205(2) 0.5000 0.0439(10) Uani 1 2 d S
N7 N 0.39504(15) -0.01320(15) 0.6564(2) 0.0496(8) Uani 1 1 d .
N8 N 0.35017(16) 0.03826(16) 0.6377(2) 0.0522(8) Uani 1 1 d .
N9 N 0.2842(2) 0.1349(2) 0.5000 0.0498(11) Uani 1 2 d S
N10 N 0.3050(3) 0.1983(2) 0.5000 0.0521(12) Uani 1 2 d S
O1 O 0.43662(18) 0.28178(18) 0.5000 0.0486(9) Uani 1 2 d S
O2 O 0.53356(17) 0.19876(17) 0.5000 0.0506(9) Uani 1 2 d S
O3 O 0.42656(18) 0.13403(18) 0.5000 0.0543(10) Uani 1 2 d S
C1 C 0.60580(19) 0.33224(18) 0.5792(2) 0.0443(9) Uani 1 1 d .
C2 C 0.5710(3) 0.3241(3) 0.2096(3) 0.0928(18) Uani 1 1 d .
H2A H 0.5714 0.3327 0.1445 0.139 Uiso 1 1 calc R
H2B H 0.5318 0.3442 0.2365 0.139 Uiso 1 1 calc R
H2C H 0.5702 0.2766 0.2202 0.139 Uiso 1 1 calc R
C3 C 0.6319(2) 0.3532(2) 0.2521(3) 0.0597(11) Uani 1 1 d .
C4 C 0.6852(2) 0.3809(2) 0.2117(3) 0.0653(12) Uani 1 1 d .
H4 H 0.6912 0.3875 0.1488 0.078 Uiso 1 1 calc R
C5 C 0.7310(2) 0.3985(2) 0.2818(3) 0.0584(11) Uani 1 1 d .
C6 C 0.7990(3) 0.4298(3) 0.2730(4) 0.0840(15) Uani 1 1 d .
H6A H 0.7981 0.4743 0.2984 0.126 Uiso 1 1 calc R
H6B H 0.8114 0.4320 0.2091 0.126 Uiso 1 1 calc R
H6C H 0.8313 0.4031 0.3059 0.126 Uiso 1 1 calc R
C7 C 0.42560(19) -0.04486(18) 0.5791(3) 0.0440(9) Uani 1 1 d .
C8 C 0.4418(3) -0.0776(3) 0.7918(3) 0.0809(15) Uani 1 1 d .
H8A H 0.4258 -0.1211 0.7736 0.121 Uiso 1 1 calc R
H8B H 0.4390 -0.0734 0.8576 0.121 Uiso 1 1 calc R
H8C H 0.4876 -0.0725 0.7726 0.121 Uiso 1 1 calc R
C9 C 0.4001(2) -0.0249(2) 0.7477(3) 0.0619(11) Uani 1 1 d .
C10 C 0.3572(2) 0.0186(3) 0.7877(3) 0.0734(13) Uani 1 1 d .
H10 H 0.3483 0.0222 0.8504 0.088 Uiso 1 1 calc R
C11 C 0.3284(2) 0.0571(2) 0.7178(3) 0.0656(12) Uani 1 1 d .
C12 C 0.2770(3) 0.1112(3) 0.7273(4) 0.0876(16) Uani 1 1 d .
H12A H 0.2832 0.1438 0.6793 0.131 Uiso 1 1 calc R
H12B H 0.2818 0.1325 0.7862 0.131 Uiso 1 1 calc R
H12C H 0.2329 0.0920 0.7224 0.131 Uiso 1 1 calc R
C13 C 0.1752(4) 0.0750(4) 0.5000 0.098(3) Uani 1 2 d S
H13A H 0.1946 0.0421 0.4597 0.147 Uiso 0.50 1 calc PR
H13B H 0.1309 0.0860 0.4789 0.147 Uiso 0.50 1 calc PR
H13C H 0.1728 0.0571 0.5614 0.147 Uiso 0.50 1 calc PR
C14 C 0.2182(3) 0.1372(3) 0.5000 0.0672(17) Uani 1 2 d S
C15 C 0.1972(3) 0.2057(3) 0.5000 0.075(2) Uani 1 2 d S
H15 H 0.1534 0.2217 0.5000 0.091 Uiso 1 2 calc SR
C16 C 0.2532(3) 0.2421(3) 0.5000 0.0613(16) Uani 1 2 d S
C17 C 0.2638(4) 0.3160(3) 0.5000 0.088(2) Uani 1 2 d S
H17A H 0.2568 0.3333 0.4389 0.132 Uiso 0.50 1 calc PR
H17B H 0.3088 0.3258 0.5194 0.132 Uiso 0.50 1 calc PR
H17C H 0.2326 0.3367 0.5416 0.132 Uiso 0.50 1 calc PR
H51 H 0.344(3) 0.205(2) 0.5000 0.028(13) Uiso 1 2 d S

loop_
_atom_site_aniso_label
_atom_site_aniso_U_11
_atom_site_aniso_U_22
_atom_site_aniso_U_33
_atom_site_aniso_U_23
_atom_site_aniso_U_13
_atom_site_aniso_U_12
Cu1 0.0525(4) 0.0497(4) 0.0548(4) 0.000 0.000 -0.0097(3)
Cu2 0.0439(4) 0.0412(4) 0.0581(4) 0.000 0.000 0.0087(3)
Br1 0.0760(5) 0.0761(5) 0.0852(5) 0.000 0.000 0.0183(4)
Br2 0.1022(6) 0.0538(4) 0.0946(6) 0.000 0.000 -0.0249(4)
P1 0.0432(8) 0.0394(7) 0.0378(7) 0.000 0.000 0.0006(6)
P2 0.0415(8) 0.0360(7) 0.0559(8) 0.000 0.000 0.0033(6)
N1 0.0473(19) 0.057(2) 0.0372(16) 0.0012(14) 0.0020(14) -0.0094(15)
N2 0.046(3) 0.048(3) 0.042(2) 0.000 0.000 -0.0088(19)
N3 0.055(2) 0.059(2) 0.0390(18) 0.0049(15) 0.0032(15) -0.0093(15)
N4 0.050(2) 0.0507(19) 0.055(2) 0.0020(16) 0.0053(16) -0.0093(14)
N5 0.051(2) 0.0452(19) 0.060(2) 0.0013(15) -0.0037(16) 0.0067(15)
N6 0.044(2) 0.040(2) 0.047(3) 0.000 0.000 0.0061(19)
N7 0.0514(19) 0.0458(18) 0.051(2) 0.0004(15) -0.0007(15) 0.0114(14)
N8 0.0491(19) 0.051(2) 0.056(2) -0.0024(16) 0.0054(16) 0.0113(15)
N9 0.046(3) 0.044(3) 0.060(3) 0.000 0.000 0.008(2)
N10 0.040(3) 0.052(3) 0.064(3) 0.000 0.000 0.013(2)
O1 0.045(2) 0.055(2) 0.046(2) 0.000 0.000 0.0077(16)
O2 0.041(2) 0.041(2) 0.070(2) 0.000 0.000 0.0070(15)
O3 0.043(2) 0.047(2) 0.073(3) 0.000 0.000 0.0041(16)
C1 0.053(2) 0.041(2) 0.0387(19) 0.0009(16) -0.0043(17) 0.0013(17)
C2 0.103(4) 0.135(5) 0.041(2) 0.006(3) -0.009(3) -0.038(4)
C3 0.071(3) 0.066(3) 0.042(2) 0.008(2) 0.009(2) -0.008(2)
C4 0.081(3) 0.073(3) 0.042(2) 0.012(2) 0.014(2) -0.012(2)
C5 0.061(3) 0.052(3) 0.061(3) 0.009(2) 0.016(2) -0.004(2)
C6 0.072(3) 0.078(4) 0.102(4) 0.006(3) 0.033(3) -0.017(2)
C7 0.042(2) 0.039(2) 0.051(2) -0.0015(17) 0.0000(17) 0.0004(16)
C8 0.096(4) 0.090(4) 0.057(3) 0.013(3) -0.004(3) 0.033(3)
C9 0.068(3) 0.065(3) 0.052(3) -0.001(2) -0.001(2) 0.005(2)
C10 0.082(3) 0.082(3) 0.056(3) -0.002(2) 0.014(2) 0.012(3)
C11 0.068(3) 0.063(3) 0.066(3) -0.010(2) 0.004(2) 0.010(2)
C12 0.088(4) 0.100(4) 0.075(3) -0.015(3) 0.010(3) 0.040(3)
C13 0.054(4) 0.072(5) 0.168(8) 0.000 0.000 -0.009(3)
C14 0.059(4) 0.059(4) 0.083(5) 0.000 0.000 0.007(3)
C15 0.046(4) 0.072(5) 0.108(6) 0.000 0.000 0.025(3)
C16 0.059(4) 0.056(4) 0.069(4) 0.000 0.000 0.018(3)
C17 0.064(4) 0.059(4) 0.142(7) 0.000 0.000 0.021(3)

loop_
_atom_type_symbol
_atom_type_description
_atom_type_scat_dispersion_real
_atom_type_scat_dispersion_imag
_atom_type_scat_source
C C 0.0033 0.0016 'International Tables Vol C Tables 4.2.6.8 and 6.1.1.4'
H H 0.0000 0.0000 'International Tables Vol C Tables 4.2.6.8 and 6.1.1.4'
N N 0.0061 0.0033 'International Tables Vol C Tables 4.2.6.8 and 6.1.1.4'
O O 0.0106 0.0060 'International Tables Vol C Tables 4.2.6.8 and 6.1.1.4'
P P 0.1023 0.0942 'International Tables Vol C Tables 4.2.6.8 and 6.1.1.4'
Cu Cu 0.3201 1.2651 'International Tables Vol C Tables 4.2.6.8 and 6.1.1.4'
Br Br -0.2901 2.4595 'International Tables Vol C Tables 4.2.6.8 and 6.1.1.4'

loop_
_geom_angle_atom_site_label_1
_geom_angle_atom_site_label_2
_geom_angle_atom_site_label_3
_geom_angle
_geom_angle_site_symmetry_1
_geom_angle_site_symmetry_3
N2 Cu1 N4 78.20(9) . .
N2 Cu1 N4 78.20(9) . 6_556
N4 Cu1 N4 155.78(18) . 6_556
N2 Cu1 Br2 144.55(13) . .
N4 Cu1 Br2 98.00(9) . .
N4 Cu1 Br2 98.00(9) 6_556 .
N2 Cu1 Br1 107.82(13) . .
N4 Cu1 Br1 96.16(9) . .
N4 Cu1 Br1 96.16(9) 6_556 .
Br2 Cu1 Br1 107.64(4) . .
N6 Cu2 N9 175.72(19) . .
N6 Cu2 N8 78.96(9) . 6_556
N9 Cu2 N8 100.64(9) . 6_556
N6 Cu2 N8 78.96(9) . .
N9 Cu2 N8 100.64(9) . .
N8 Cu2 N8 155.83(18) 6_556 .
N6 Cu2 O3 97.83(16) . .
N9 Cu2 O3 86.45(17) . .
N8 Cu2 O3 96.31(10) 6_556 .
N8 Cu2 O3 96.31(10) . .
O1 P1 O2 111.7(2) . .
O1 P1 N1 115.26(14) . .
O2 P1 N1 101.95(15) . .
O1 P1 N1 115.26(14) . 6_556
O2 P1 N1 101.95(15) . 6_556
N1 P1 N1 109.1(2) . 6_556
O3 P2 O2 110.2(2) . .
O3 P2 N5 114.33(14) . .
O2 P2 N5 104.18(15) . .
O3 P2 N5 114.33(14) . 6_556
O2 P2 N5 104.18(15) . 6_556
N5 P2 N5 108.7(2) . 6_556
C1 N1 P1 116.3(2) . .
C1 N2 C1 117.1(4) 6_556 .
C1 N2 Cu1 120.8(2) 6_556 .
C1 N2 Cu1 120.8(2) . .
C3 N3 N4 111.2(3) . .
C3 N3 C1 131.1(3) . 6_556
N4 N3 C1 117.6(3) . 6_556
C5 N4 N3 104.8(3) . .
C5 N4 Cu1 142.1(3) . .
N3 N4 Cu1 113.1(2) . .
C7 N5 P2 117.6(3) 5_656 .
C7 N6 C7 118.9(4) 6_556 .
C7 N6 Cu2 120.1(2) 6_556 .
C7 N6 Cu2 120.1(2) . .
C9 N7 N8 111.6(3) . .
C9 N7 C7 131.7(3) . .
N8 N7 C7 116.7(3) . .
C11 N8 N7 104.8(3) . .
C11 N8 Cu2 143.5(3) . .
N7 N8 Cu2 111.6(2) . .
C14 N9 N10 106.2(5) . .
C14 N9 Cu2 131.3(4) . .
N10 N9 Cu2 122.5(4) . .
N9 N10 C16 112.0(5) . .
P2 O2 P1 137.7(2) . .
P2 O3 Cu2 131.9(2) . .
N1 C1 N2 129.3(3) . .
N1 C1 N3 120.6(3) . 6_556
N2 C1 N3 110.0(3) . 6_556
C4 C3 N3 106.1(4) . .
C4 C3 C2 129.3(4) . .
N3 C3 C2 124.6(4) . .
C3 C4 C5 107.6(4) . .
N4 C5 C4 110.3(4) . .
N4 C5 C6 120.8(4) . .
C4 C5 C6 128.9(4) . .
N5 C7 N6 128.5(4) 5_656 .
N5 C7 N7 120.1(3) 5_656 .
N6 C7 N7 111.4(3) . .
C10 C9 N7 105.3(4) . .
C10 C9 C8 128.7(4) . .
N7 C9 C8 125.9(4) . .
C9 C10 C11 107.6(4) . .
N8 C11 C10 110.8(4) . .
N8 C11 C12 121.4(4) . .
C10 C11 C12 127.7(4) . .
N9 C14 C15 109.0(6) . .
N9 C14 C13 122.6(6) . .
C15 C14 C13 128.4(6) . .
C16 C15 C14 106.0(5) . .
C15 C16 N10 106.8(6) . .
C15 C16 C17 131.2(6) . .
N10 C16 C17 122.0(6) . .

loop_
_geom_bond_atom_site_label_1
_geom_bond_atom_site_label_2
_geom_bond_distance
_geom_bond_site_symmetry_2
Cu1 N2 1.964(4) .
Cu1 N4 2.024(3) .
Cu1 N4 2.024(3) 6_556
Cu1 Br2 2.4010(11) .
Cu1 Br1 2.6700(12) .
Cu2 N6 1.941(4) .
Cu2 N9 1.946(4) .
Cu2 N8 2.044(3) 6_556
Cu2 N8 2.044(3) .
Cu2 O3 2.190(4) .
P1 O1 1.470(4) .
P1 O2 1.603(4) .
P1 N1 1.638(3) .
P1 N1 1.639(3) 6_556
P2 O3 1.464(4) .
P2 O2 1.575(4) .
P2 N5 1.630(3) .
P2 N5 1.630(3) 6_556
N1 C1 1.292(5) .
N2 C1 1.347(4) 6_556
N2 C1 1.347(4) .
N3 C3 1.374(5) .
N3 N4 1.379(4) .
N3 C1 1.413(4) 6_556
N4 C5 1.322(5) .
N5 C7 1.282(5) 5_656
N6 C7 1.333(4) 6_556
N6 C7 1.333(4) .
N7 C9 1.349(5) .
N7 N8 1.387(4) .
N7 C7 1.424(5) .
N8 C11 1.295(5) .
N9 C14 1.316(7) .
N9 N10 1.331(7) .
N10 C16 1.352(7) .
C1 N3 1.413(4) 6_556
C2 C3 1.479(6) .
C3 C4 1.334(6) .
C4 C5 1.409(6) .
C5 C6 1.499(6) .
C7 N5 1.282(5) 5_656
C8 C9 1.485(6) .
C9 C10 1.348(6) .
C10 C11 1.395(6) .
C11 C12 1.495(6) .
C13 C14 1.507(10) .
C14 C15 1.428(9) .
C15 C16 1.331(9) .
C16 C17 1.488(9) .
